data_1555510
loop_
_publ_author_name
'Raja, Arun'
'Hong, Bor-Cherng'
'Liao, Ju-Hsiou'
'Lee, Gene-Hsiang'

_publ_section_title
;
 Organocatalytic Enantioselective Michael-Michael-Henry Reaction Cascade.
 An Entry to Highly Functionalized Hajos-Parrish-Type Ketones with Five to
 Six Contiguous Stereogenic Centers and Two Quaternary Carbons.
;
_journal_issue 8
_journal_name_full 'Organic letters'
_journal_page_first 1760
_journal_page_last 1763
_journal_paper_doi 10.1021/acs.orglett.6b00459
_journal_volume 18
_journal_year 2016
_chemical_absolute_configuration ad
_chemical_formula_moiety 'C23 H23 N O5'
_chemical_formula_sum 'C23 H23 N O5'
_chemical_formula_weight 393.42
_space_group_IT_number 14
_space_group_name_Hall '-P 2yn'
_space_group_name_H-M_alt 'P 1 21/n 1'
_symmetry_cell_setting monoclinic
_symmetry_space_group_name_Hall '-P 2yn'
_symmetry_space_group_name_H-M 'P 1 21/n 1'
_atom_sites_solution_hydrogens geom
_atom_sites_solution_primary direct
_atom_sites_solution_secondary difmap
_audit_creation_method SHELXL-97
_cell_angle_alpha 90.00
_cell_angle_beta 97.222(2)
_cell_angle_gamma 90.00
_cell_formula_units_Z 4
_cell_length_a 16.5186(17)
_cell_length_b 6.7973(7)
_cell_length_c 17.4934(18)
_cell_measurement_reflns_used 584
_cell_measurement_temperature 173(2)
_cell_measurement_theta_max 23.529
_cell_measurement_theta_min 2.28
_cell_volume 1948.6(3)
_computing_cell_refinement 'BRUKER SMART'
_computing_data_collection 'BRUKER SMART'
_computing_data_reduction 'BRUKER SAINT'
_computing_molecular_graphics Ortep-3
_computing_publication_material 'Wingx publication routines (Farrugia, 1999)'
_computing_structure_refinement 'SHELXL-97 (Sheldrick, 1997)'
_computing_structure_solution 'SHELXS-97 (Sheldrick, 1990)'
_diffrn_ambient_temperature 173(2)
_diffrn_measured_fraction_theta_full 0.999
_diffrn_measured_fraction_theta_max 0.999
_diffrn_measurement_device_type 'Bruker Smart Apex'
_diffrn_measurement_method 'phi-omega scan'
_diffrn_radiation_monochromator graphite
_diffrn_radiation_source 'fine-focus sealed tube'
_diffrn_radiation_type MoK\a
_diffrn_radiation_wavelength 0.71073
_diffrn_reflns_av_R_equivalents 0.0249
_diffrn_reflns_av_sigmaI/netI 0.0195
_diffrn_reflns_limit_h_max 20
_diffrn_reflns_limit_h_min -20
_diffrn_reflns_limit_k_max 8
_diffrn_reflns_limit_k_min -8
_diffrn_reflns_limit_l_max 21
_diffrn_reflns_limit_l_min -21
_diffrn_reflns_number 18547
_diffrn_reflns_theta_full 25.50
_diffrn_reflns_theta_max 25.50
_diffrn_reflns_theta_min 1.60
_diffrn_standards_decay_% 0
_exptl_absorpt_coefficient_mu 0.095
_exptl_absorpt_correction_T_max 0.9936
_exptl_absorpt_correction_T_min 0.9735
_exptl_absorpt_correction_type empirical
_exptl_absorpt_process_details SADABS
_exptl_crystal_colour colorless
_exptl_crystal_density_diffrn 1.341
_exptl_crystal_density_method 'not measured'
_exptl_crystal_description Irregular
_exptl_crystal_F_000 832
_exptl_crystal_size_max 0.28
_exptl_crystal_size_mid 0.08
_exptl_crystal_size_min 0.07
_refine_diff_density_max 0.616
_refine_diff_density_min -0.294
_refine_diff_density_rms 0.088
_refine_ls_extinction_method none
_refine_ls_goodness_of_fit_ref 1.180
_refine_ls_hydrogen_treatment mixed
_refine_ls_matrix_type full
_refine_ls_number_parameters 267
_refine_ls_number_reflns 3629
_refine_ls_number_restraints 0
_refine_ls_restrained_S_all 1.180
_refine_ls_R_factor_all 0.0656
_refine_ls_R_factor_gt 0.0595
_refine_ls_shift/su_max 0.000
_refine_ls_shift/su_mean 0.000
_refine_ls_structure_factor_coef Fsqd
_refine_ls_weighting_details 'calc w=1/[\s^2^(Fo^2^)+(0.0845P)^2^+1.4870P] where P=(Fo^2^+2Fc^2^)/3'
_refine_ls_weighting_scheme calc
_refine_ls_wR_factor_gt 0.1630
_refine_ls_wR_factor_ref 0.1719
_reflns_number_gt 3294
_reflns_number_total 3629
_reflns_threshold_expression >2sigma(I)
_cod_data_source_file ol6b00459_si_004.cif
_cod_data_source_block ar04
_cod_depositor_comments
;
The following automatic conversions were performed:

data item '_exptl_absorpt_correction_type' value 'Empirical' was
changed to 'empirical' in accordance with the
/home/saulius/struct/COD-crude-data/automatic-downloads/DataCite-retrospective/ACS/depositions/lib/dictionaries/cif_core.dic
dictionary named 'cif_core.dic' version 2.4.2 last updated on
2011-04-26.

Automatic conversion script
Id: cif_fix_values 6909 2019-04-08 15:41:33Z antanas 
;
_cod_original_sg_symbol_H-M 'P 21/n'
_cod_database_code 1555510

loop_
_symmetry_equiv_pos_as_xyz
'x, y, z'
'-x+1/2, y+1/2, -z+1/2'
'-x, -y, -z'
'x-1/2, -y-1/2, z-1/2'

loop_
_atom_site_label
_atom_site_type_symbol
_atom_site_fract_x
_atom_site_fract_y
_atom_site_fract_z
_atom_site_U_iso_or_equiv
_atom_site_adp_type
_atom_site_occupancy
_atom_site_symmetry_multiplicity
_atom_site_calc_flag
_atom_site_refinement_flags
O1 O 0.94999(11) -0.2366(3) -0.00037(11) 0.0409(5) Uani 1 1 d .
O2 O 0.80106(10) -0.1391(2) 0.12543(9) 0.0273(4) Uani 1 1 d .
H2 H 0.836(2) -0.250(5) 0.1414(19) 0.059(10) Uiso 1 1 d .
O3 O 0.89518(11) 0.5238(2) 0.15860(11) 0.0375(4) Uani 1 1 d .
O4 O 0.69779(11) 0.5975(3) -0.04434(10) 0.0380(4) Uani 1 1 d .
O5 O 0.65244(10) 0.3107(3) -0.08297(10) 0.0366(4) Uani 1 1 d .
N1 N 0.70189(11) 0.4170(3) -0.04529(10) 0.0270(4) Uani 1 1 d .
C1 C 0.78162(15) -0.0058(4) -0.16024(13) 0.0324(5) Uani 1 1 d .
H1 H 0.7431 -0.0994 -0.1468 0.039 Uiso 1 1 calc R
C2 C 0.80555(16) -0.0090(4) -0.23367(14) 0.0372(6) Uani 1 1 d .
H2A H 0.7844 -0.1065 -0.2696 0.045 Uiso 1 1 calc R
C3 C 0.85982(14) 0.1287(4) -0.25428(13) 0.0339(6) Uani 1 1 d .
H3 H 0.8757 0.1268 -0.3046 0.041 Uiso 1 1 calc R
C4 C 0.89143(13) 0.2703(4) -0.20178(13) 0.0298(5) Uani 1 1 d .
H4 H 0.9282 0.3668 -0.2163 0.036 Uiso 1 1 calc R
C5 C 0.86899(13) 0.2705(3) -0.12785(12) 0.0254(5) Uani 1 1 d .
H5 H 0.8917 0.3656 -0.0915 0.031 Uiso 1 1 calc R
C6 C 0.81353(12) 0.1329(3) -0.10640(12) 0.0236(5) Uani 1 1 d .
C7 C 0.79195(12) 0.1230(3) -0.02410(12) 0.0218(5) Uani 1 1 d .
H7 H 0.7441 0.0336 -0.0227 0.026 Uiso 1 1 calc R
C8 C 0.86597(12) 0.0391(3) 0.02876(12) 0.0220(5) Uani 1 1 d .
H8 H 0.9144 0.1249 0.0245 0.026 Uiso 1 1 calc R
C9 C 0.88351(14) -0.1652(3) -0.00025(12) 0.0268(5) Uani 1 1 d .
H9 H 0.8379 -0.2432 -0.0200 0.032 Uiso 1 1 calc R
C10 C 0.85306(13) 0.0233(3) 0.11508(12) 0.0228(5) Uani 1 1 d .
C11 C 0.93679(14) 0.0050(3) 0.16430(13) 0.0287(5) Uani 1 1 d .
H11A H 0.9312 -0.0565 0.2147 0.034 Uiso 1 1 calc R
H11B H 0.9744 -0.0756 0.1375 0.034 Uiso 1 1 calc R
C12 C 0.96855(14) 0.2173(4) 0.17526(14) 0.0305(5) Uani 1 1 d .
H12A H 0.9948 0.2381 0.2287 0.037 Uiso 1 1 calc R
H12B H 1.0088 0.2463 0.1393 0.037 Uiso 1 1 calc R
C13 C 0.89415(13) 0.3463(3) 0.15817(12) 0.0265(5) Uani 1 1 d .
C14 C 0.81716(13) 0.2180(3) 0.14320(11) 0.0215(5) Uani 1 1 d .
C15 C 0.79110(15) 0.1915(4) 0.22437(13) 0.0302(5) Uani 1 1 d .
H15A H 0.8359 0.1313 0.2585 0.045 Uiso 1 1 calc R
H15B H 0.7430 0.1062 0.2211 0.045 Uiso 1 1 calc R
H15C H 0.7780 0.3201 0.2449 0.045 Uiso 1 1 calc R
C16 C 0.74883(12) 0.3231(3) 0.08964(12) 0.0228(5) Uani 1 1 d .
H16 H 0.7513 0.4639 0.1063 0.027 Uiso 1 1 calc R
C17 C 0.77184(12) 0.3236(3) 0.00643(12) 0.0226(5) Uani 1 1 d .
H17 H 0.8209 0.4095 0.0058 0.027 Uiso 1 1 calc R
C18 C 0.66087(13) 0.2581(3) 0.09398(12) 0.0265(5) Uani 1 1 d .
C19 C 0.60345(14) 0.4065(4) 0.09757(13) 0.0318(5) Uani 1 1 d .
H19 H 0.6204 0.5401 0.0988 0.038 Uiso 1 1 calc R
C20 C 0.52149(15) 0.3620(4) 0.09936(15) 0.0416(7) Uani 1 1 d .
H20 H 0.4830 0.4650 0.1016 0.050 Uiso 1 1 calc R
C21 C 0.49617(15) 0.1705(5) 0.09791(16) 0.0440(7) Uani 1 1 d .
H21 H 0.4402 0.1404 0.0993 0.053 Uiso 1 1 calc R
C22 C 0.55211(16) 0.0211(4) 0.09449(16) 0.0408(6) Uani 1 1 d .
H22 H 0.5345 -0.1120 0.0939 0.049 Uiso 1 1 calc R
C23 C 0.63405(14) 0.0638(4) 0.09193(14) 0.0335(5) Uani 1 1 d .
H23 H 0.6719 -0.0401 0.0888 0.040 Uiso 1 1 calc R

loop_
_atom_site_aniso_label
_atom_site_aniso_U_11
_atom_site_aniso_U_22
_atom_site_aniso_U_33
_atom_site_aniso_U_23
_atom_site_aniso_U_13
_atom_site_aniso_U_12
O1 0.0381(10) 0.0372(10) 0.0495(11) -0.0042(8) 0.0133(8) 0.0113(8)
O2 0.0308(8) 0.0201(8) 0.0325(8) 0.0040(6) 0.0097(6) 0.0009(6)
O3 0.0359(9) 0.0236(9) 0.0508(11) -0.0010(7) -0.0030(8) -0.0001(7)
O4 0.0392(10) 0.0292(9) 0.0447(10) 0.0088(7) 0.0020(8) 0.0096(7)
O5 0.0272(8) 0.0472(11) 0.0336(9) -0.0020(8) -0.0030(7) 0.0024(8)
N1 0.0257(10) 0.0314(11) 0.0245(9) 0.0040(8) 0.0052(7) 0.0045(8)
C1 0.0322(12) 0.0362(13) 0.0286(12) -0.0026(10) 0.0037(9) -0.0058(10)
C2 0.0392(13) 0.0451(15) 0.0270(12) -0.0088(10) 0.0031(10) -0.0022(11)
C3 0.0296(12) 0.0514(15) 0.0218(11) 0.0019(10) 0.0074(9) 0.0068(11)
C4 0.0235(11) 0.0382(13) 0.0286(12) 0.0072(10) 0.0071(9) 0.0013(9)
C5 0.0238(10) 0.0279(11) 0.0246(11) 0.0008(9) 0.0032(8) 0.0002(9)
C6 0.0205(10) 0.0276(11) 0.0228(10) 0.0008(8) 0.0027(8) 0.0039(8)
C7 0.0203(10) 0.0215(10) 0.0239(10) 0.0017(8) 0.0035(8) -0.0013(8)
C8 0.0209(10) 0.0226(10) 0.0231(10) -0.0006(8) 0.0048(8) 0.0000(8)
C9 0.0309(12) 0.0248(11) 0.0255(11) 0.0003(9) 0.0067(9) 0.0028(9)
C10 0.0242(11) 0.0208(10) 0.0235(10) 0.0018(8) 0.0039(8) 0.0027(8)
C11 0.0308(12) 0.0293(12) 0.0254(11) 0.0011(9) 0.0008(9) 0.0092(9)
C12 0.0254(11) 0.0328(13) 0.0319(12) -0.0040(10) -0.0022(9) 0.0031(9)
C13 0.0293(11) 0.0264(12) 0.0235(11) -0.0007(9) 0.0024(8) 0.0015(9)
C14 0.0237(10) 0.0217(10) 0.0194(10) 0.0007(8) 0.0037(8) 0.0044(8)
C15 0.0370(12) 0.0314(12) 0.0232(11) 0.0007(9) 0.0085(9) 0.0073(10)
C16 0.0240(10) 0.0205(10) 0.0243(11) -0.0007(8) 0.0043(8) 0.0041(8)
C17 0.0207(10) 0.0223(10) 0.0247(11) 0.0009(8) 0.0021(8) 0.0029(8)
C18 0.0227(11) 0.0374(13) 0.0202(10) 0.0006(9) 0.0059(8) 0.0031(9)
C19 0.0327(12) 0.0361(13) 0.0274(11) -0.0003(10) 0.0063(9) 0.0063(10)
C20 0.0296(13) 0.0570(17) 0.0395(14) -0.0014(12) 0.0090(10) 0.0173(12)
C21 0.0243(12) 0.0639(19) 0.0454(15) -0.0041(13) 0.0109(10) -0.0018(12)
C22 0.0320(13) 0.0440(15) 0.0473(15) 0.0000(12) 0.0088(11) -0.0062(11)
C23 0.0287(12) 0.0345(13) 0.0384(13) -0.0009(10) 0.0088(10) 0.0035(10)

loop_
_atom_type_symbol
_atom_type_description
_atom_type_scat_dispersion_real
_atom_type_scat_dispersion_imag
_atom_type_scat_source
C C 0.0033 0.0016 'International Tables Vol C Tables 4.2.6.8 and 6.1.1.4'
H H 0.0000 0.0000 'International Tables Vol C Tables 4.2.6.8 and 6.1.1.4'
N N 0.0061 0.0033 'International Tables Vol C Tables 4.2.6.8 and 6.1.1.4'
O O 0.0106 0.0060 'International Tables Vol C Tables 4.2.6.8 and 6.1.1.4'

loop_
_geom_angle_atom_site_label_1
_geom_angle_atom_site_label_2
_geom_angle_atom_site_label_3
_geom_angle
O5 N1 O4 124.34(19)
O5 N1 C17 118.90(18)
O4 N1 C17 116.72(18)
C6 C1 C2 120.6(2)
C3 C2 C1 120.1(2)
C2 C3 C4 120.2(2)
C3 C4 C5 119.7(2)
C4 C5 C6 120.7(2)
C1 C6 C5 118.7(2)
C1 C6 C7 119.73(19)
C5 C6 C7 121.49(19)
C17 C7 C6 112.34(17)
C17 C7 C8 108.23(17)
C6 C7 C8 108.60(16)
C9 C8 C7 107.88(17)
C9 C8 C10 108.45(17)
C7 C8 C10 114.30(16)
O1 C9 C8 125.7(2)
O2 C10 C11 112.34(17)
O2 C10 C8 109.61(16)
C11 C10 C8 108.99(17)
O2 C10 C14 111.07(16)
C11 C10 C14 104.08(17)
C8 C10 C14 110.65(16)
C12 C11 C10 105.19(17)
C13 C12 C11 105.29(18)
O3 C13 C12 124.7(2)
O3 C13 C14 125.4(2)
C12 C13 C14 109.89(18)
C13 C14 C15 103.29(17)
C13 C14 C16 111.50(17)
C15 C14 C16 110.13(17)
C13 C14 C10 101.32(16)
C15 C14 C10 110.64(17)
C16 C14 C10 118.62(17)
C18 C16 C14 117.50(18)
C18 C16 C17 113.20(17)
C14 C16 C17 108.87(16)
N1 C17 C7 110.55(17)
N1 C17 C16 107.65(16)
C7 C17 C16 114.78(17)
C19 C18 C23 118.2(2)
C19 C18 C16 116.8(2)
C23 C18 C16 125.0(2)
C18 C19 C20 120.9(2)
C21 C20 C19 120.2(2)
C20 C21 C22 119.8(2)
C21 C22 C23 120.5(3)
C22 C23 C18 120.4(2)

loop_
_geom_bond_atom_site_label_1
_geom_bond_atom_site_label_2
_geom_bond_distance
O1 C9 1.201(3)
O2 C10 1.424(3)
O3 C13 1.207(3)
O4 N1 1.229(3)
O5 N1 1.220(3)
N1 C17 1.515(3)
C1 C6 1.389(3)
C1 C2 1.391(3)
C2 C3 1.375(4)
C3 C4 1.386(4)
C4 C5 1.389(3)
C5 C6 1.394(3)
C6 C7 1.527(3)
C7 C17 1.516(3)
C7 C8 1.546(3)
C8 C9 1.519(3)
C8 C10 1.555(3)
C10 C11 1.540(3)
C10 C14 1.555(3)
C11 C12 1.539(3)
C12 C13 1.509(3)
C13 C14 1.537(3)
C14 C15 1.545(3)
C14 C16 1.548(3)
C16 C18 1.530(3)
C16 C17 1.550(3)
C18 C19 1.391(3)
C18 C23 1.392(3)
C19 C20 1.392(4)
C20 C21 1.366(4)
C21 C22 1.380(4)
C22 C23 1.391(3)
